data_1519690
loop_
_publ_author_name
'Sasaki, Shunsuke'
'Hattori, Kengo'
'Igawa, Kazunobu'
'Konishi, Gen-Ichi'

_publ_section_title
;
 Directional Control of \p-Conjugation Enabled by Distortion of the Donor
 Plane in Diarylaminoanthracenes: A Photophysical Study.
;
_journal_issue 20
_journal_name_full 'The journal of physical chemistry. A'
_journal_page_first 4898
_journal_page_last 4906
_journal_paper_doi 10.1021/acs.jpca.5b03238
_journal_volume 119
_journal_year 2015
_chemical_formula_moiety 'C26 H19 N'
_chemical_formula_sum 'C26 H19 N'
_chemical_formula_weight 345.44
_chemical_melting_point 518.1(2)
_space_group_IT_number 14
_symmetry_cell_setting monoclinic
_symmetry_Int_Tables_number 14
_symmetry_space_group_name_Hall '-P 2ybc'
_symmetry_space_group_name_H-M 'P 1 21/c 1'
_atom_sites_solution_hydrogens geom
_atom_sites_solution_primary direct
_atom_sites_solution_secondary difmap
_cell_angle_alpha 90.0000
_cell_angle_beta 105.933(16)
_cell_angle_gamma 90.0000
_cell_formula_units_Z 4
_cell_length_a 12.939(3)
_cell_length_b 8.692(2)
_cell_length_c 16.454(4)
_cell_measurement_reflns_used 11969
_cell_measurement_temperature 123
_cell_measurement_theta_max 71.03
_cell_measurement_theta_min 3.55
_cell_volume 1779.4(7)
_computing_cell_refinement 'RAPID AUTO'
_computing_data_collection 'RAPID AUTO (Rigaku, ????)'
_computing_data_reduction 'RAPID AUTO'
_computing_molecular_graphics 'CrystalStructure 4.0'
_computing_publication_material 'CrystalStructure 4.0 (Rigaku, 2010)'
_computing_structure_refinement 'SHELXL97 (Sheldrick, 2008)'
_computing_structure_solution 'SIR92 (Altomare, et al., 1994)'
_diffrn_ambient_temperature 123
_diffrn_detector_area_resol_mean 10.000
_diffrn_measured_fraction_theta_full 0.994
_diffrn_measured_fraction_theta_max 0.994
_diffrn_measurement_device_type 'Rigaku R-AXIS RAPID'
_diffrn_measurement_method \w
_diffrn_radiation_type 'Cu K\a'
_diffrn_radiation_wavelength 1.54187
_diffrn_reflns_av_R_equivalents 0.0461
_diffrn_reflns_limit_h_max 15
_diffrn_reflns_limit_h_min -15
_diffrn_reflns_limit_k_max 10
_diffrn_reflns_limit_k_min -10
_diffrn_reflns_limit_l_max 19
_diffrn_reflns_limit_l_min -19
_diffrn_reflns_number 17604
_diffrn_reflns_theta_full 68.19
_diffrn_reflns_theta_max 68.19
_diffrn_standards_number 0
_exptl_absorpt_coefficient_mu 0.567
_exptl_absorpt_correction_type none
_exptl_crystal_colour yellow
_exptl_crystal_density_diffrn 1.289
_exptl_crystal_density_method 'not measured'
_exptl_crystal_description prism
_exptl_crystal_F_000 728.00
_exptl_crystal_size_max 0.300
_exptl_crystal_size_mid 0.220
_exptl_crystal_size_min 0.150
_refine_diff_density_max 0.590
_refine_diff_density_min -0.320
_refine_ls_extinction_method none
_refine_ls_goodness_of_fit_ref 1.000
_refine_ls_hydrogen_treatment constr
_refine_ls_number_parameters 244
_refine_ls_number_reflns 3234
_refine_ls_number_restraints 0
_refine_ls_R_factor_gt 0.0463
_refine_ls_shift/su_max 0.000
_refine_ls_structure_factor_coef Fsqd
_refine_ls_weighting_details 'w = 1/[\s^2^(Fo^2^)+(0.0433P)^2^+0.0000P] where P=(Fo^2^+2Fc^2^)/3'
_refine_ls_weighting_scheme calc
_refine_ls_wR_factor_ref 0.1073
_reflns_number_gt 1676
_reflns_number_total 3234
_reflns_threshold_expression F^2^>2.0\s(F^2^)
_cod_data_source_file jp5b03238_si_003.cif
_cod_data_source_block 1Ph
_cod_depositor_comments
;
The following automatic conversions were performed:

'_chemical_melting_point' value '244.8-245.2 degC' was changed to
'518.1(2)' - it was converted from degrees Celsius(C) to Kelvins(K),
the average value was taken and precision was estimated.

Automatic conversion script
Id: cif_fix_values 3271 2015-04-21 07:52:19Z andrius 

 Adding full bibliography for 1519689--1519690.cif.
;
_cod_original_cell_volume 1779.4(8)
_cod_database_code 1519690

loop_
_symmetry_equiv_pos_site_id
_symmetry_equiv_pos_as_xyz
1 +X,+Y,+Z
2 -X,1/2+Y,1/2-Z
3 -X,-Y,-Z
4 +X,1/2-Y,1/2+Z

loop_
_atom_site_label
_atom_site_type_symbol
_atom_site_fract_x
_atom_site_fract_y
_atom_site_fract_z
_atom_site_U_iso_or_equiv
_atom_site_adp_type
_atom_site_occupancy
_atom_site_symmetry_multiplicity
_atom_site_calc_flag
_atom_site_refinement_flags
N1 N 0.25358(13) 0.3011(2) 0.59836(10) 0.0225(5) Uani 1.0 4 d .
C1 C 0.44513(17) 0.3370(3) 0.73297(13) 0.0258(6) Uani 1.0 4 d .
C2 C 0.53483(18) 0.3608(3) 0.79857(13) 0.0280(6) Uani 1.0 4 d .
C3 C 0.53319(19) 0.4532(3) 0.86953(14) 0.0303(7) Uani 1.0 4 d .
C4 C 0.44038(18) 0.5193(3) 0.87449(14) 0.0276(6) Uani 1.0 4 d .
C5 C 0.04946(19) 0.6029(3) 0.75300(14) 0.0314(7) Uani 1.0 4 d .
C6 C -0.04213(19) 0.5817(3) 0.69030(15) 0.0355(7) Uani 1.0 4 d .
C7 C -0.03958(19) 0.4911(3) 0.61901(15) 0.0327(7) Uani 1.0 4 d .
C8 C 0.05339(18) 0.4270(3) 0.61286(13) 0.0259(6) Uani 1.0 4 d .
C9 C 0.24995(18) 0.3860(3) 0.67280(13) 0.0209(6) Uani 1.0 4 d .
C10 C 0.24434(18) 0.5609(3) 0.81379(13) 0.0270(6) Uani 1.0 4 d .
C11 C 0.15166(18) 0.4467(3) 0.67804(13) 0.0216(6) Uani 1.0 4 d .
C12 C 0.34573(18) 0.4070(3) 0.73736(13) 0.0212(6) Uani 1.0 4 d .
C13 C 0.34237(19) 0.4990(3) 0.80951(13) 0.0226(6) Uani 1.0 4 d .
C14 C 0.14904(18) 0.5369(3) 0.75025(14) 0.0236(6) Uani 1.0 4 d .
C15 C 0.29518(16) 0.3777(3) 0.53788(13) 0.0208(6) Uani 1.0 4 d .
C16 C 0.33275(17) 0.2995(3) 0.47751(13) 0.0263(6) Uani 1.0 4 d .
C17 C 0.37097(17) 0.3803(3) 0.41921(13) 0.0300(7) Uani 1.0 4 d .
C18 C 0.37461(17) 0.5393(3) 0.41981(13) 0.0303(7) Uani 1.0 4 d .
C19 C 0.34123(17) 0.6164(3) 0.48151(13) 0.0286(6) Uani 1.0 4 d .
C20 C 0.30179(16) 0.5374(3) 0.53973(13) 0.0247(6) Uani 1.0 4 d .
C21 C 0.21225(17) 0.1486(3) 0.58970(13) 0.0222(6) Uani 1.0 4 d .
C22 C 0.21797(17) 0.0634(3) 0.66253(14) 0.0278(6) Uani 1.0 4 d .
C23 C 0.17500(18) -0.0837(3) 0.65746(15) 0.0332(7) Uani 1.0 4 d .
C24 C 0.12702(17) -0.1492(3) 0.57956(15) 0.0338(7) Uani 1.0 4 d .
C25 C 0.12178(18) -0.0646(3) 0.50721(15) 0.0346(7) Uani 1.0 4 d .
C26 C 0.16206(17) 0.0837(3) 0.51153(14) 0.0287(6) Uani 1.0 4 d .
H2 H 0.6005 0.3141 0.7967 0.0335 Uiso 1.0 4 calc R
H3 H 0.5974 0.4685 0.9136 0.0363 Uiso 1.0 4 calc R
H4 H 0.4405 0.5807 0.9223 0.0331 Uiso 1.0 4 calc R
H5 H 0.0472 0.6639 0.8004 0.0377 Uiso 1.0 4 calc R
H6 H -0.1075 0.6270 0.6939 0.0426 Uiso 1.0 4 calc R
H7 H -0.1039 0.4753 0.5751 0.0393 Uiso 1.0 4 calc R
H8 H 0.0534 0.3679 0.5643 0.0311 Uiso 1.0 4 calc R
H10 H 0.2425 0.6213 0.8615 0.0324 Uiso 1.0 4 calc R
H16 H 0.3321 0.1903 0.4764 0.0316 Uiso 1.0 4 calc R
H17 H 0.3952 0.3254 0.3780 0.0360 Uiso 1.0 4 calc R
H18 H 0.3994 0.5941 0.3789 0.0364 Uiso 1.0 4 calc R
H19 H 0.3454 0.7255 0.4841 0.0343 Uiso 1.0 4 calc R
H20 H 0.2790 0.5930 0.5814 0.0297 Uiso 1.0 4 calc R
H22 H 0.2517 0.1065 0.7163 0.0333 Uiso 1.0 4 calc R
H23 H 0.1785 -0.1397 0.7077 0.0398 Uiso 1.0 4 calc R
H24 H 0.0982 -0.2503 0.5758 0.0406 Uiso 1.0 4 calc R
H25 H 0.0899 -0.1093 0.4535 0.0416 Uiso 1.0 4 calc R
H26 H 0.1554 0.1410 0.4612 0.0345 Uiso 1.0 4 calc R

loop_
_atom_site_aniso_label
_atom_site_aniso_U_11
_atom_site_aniso_U_22
_atom_site_aniso_U_33
_atom_site_aniso_U_12
_atom_site_aniso_U_13
_atom_site_aniso_U_23
N1 0.0305(12) 0.0199(11) 0.0193(11) -0.0039(10) 0.0104(9) -0.0027(9)
C1 0.0183(14) 0.0245(15) 0.0339(15) -0.0002(12) 0.0060(11) 0.0113(12)
C2 0.0245(15) 0.0308(15) 0.0319(15) 0.0015(12) 0.0133(12) 0.0066(13)
C3 0.0308(16) 0.0307(16) 0.0266(14) -0.0067(13) 0.0033(12) 0.0005(12)
C4 0.0358(16) 0.0240(15) 0.0225(14) -0.0046(13) 0.0071(12) -0.0009(11)
C5 0.0357(16) 0.0351(16) 0.0281(15) 0.0066(13) 0.0167(12) 0.0000(12)
C6 0.0293(16) 0.0413(17) 0.0396(17) 0.0077(13) 0.0157(13) 0.0060(14)
C7 0.0264(16) 0.0357(16) 0.0342(16) -0.0019(13) 0.0053(12) 0.0085(13)
C8 0.0286(15) 0.0246(15) 0.0241(14) -0.0017(12) 0.0065(11) 0.0010(11)
C9 0.0271(14) 0.0181(13) 0.0188(13) -0.0003(11) 0.0085(11) 0.0019(11)
C10 0.0361(16) 0.0236(14) 0.0227(14) 0.0026(13) 0.0105(11) -0.0013(11)
C11 0.0255(14) 0.0192(14) 0.0214(13) -0.0027(12) 0.0088(11) 0.0024(11)
C12 0.0295(15) 0.0163(13) 0.0190(13) -0.0028(11) 0.0087(11) 0.0019(11)
C13 0.0298(15) 0.0174(13) 0.0223(14) -0.0009(11) 0.0096(11) 0.0018(11)
C14 0.0277(15) 0.0226(14) 0.0238(14) 0.0028(12) 0.0127(11) 0.0036(11)
C15 0.0214(13) 0.0213(13) 0.0191(13) -0.0014(11) 0.0045(10) 0.0003(11)
C16 0.0333(15) 0.0233(14) 0.0234(13) -0.0009(12) 0.0093(11) 0.0008(12)
C17 0.0339(16) 0.0343(16) 0.0240(14) -0.0010(13) 0.0115(12) -0.0031(12)
C18 0.0360(16) 0.0349(16) 0.0216(14) -0.0043(13) 0.0104(12) 0.0022(12)
C19 0.0299(15) 0.0242(15) 0.0310(15) -0.0045(12) 0.0070(12) 0.0012(12)
C20 0.0287(15) 0.0221(14) 0.0242(13) 0.0001(12) 0.0086(11) -0.0002(11)
C21 0.0235(14) 0.0191(14) 0.0246(14) -0.0026(12) 0.0078(11) -0.0014(11)
C22 0.0324(16) 0.0247(15) 0.0274(14) -0.0015(12) 0.0102(12) -0.0015(12)
C23 0.0362(16) 0.0254(15) 0.0398(17) -0.0004(13) 0.0135(13) 0.0053(13)
C24 0.0332(16) 0.0213(15) 0.0499(17) -0.0040(12) 0.0163(14) -0.0039(13)
C25 0.0396(17) 0.0299(16) 0.0368(16) -0.0036(13) 0.0144(13) -0.0087(13)
C26 0.0345(16) 0.0229(14) 0.0296(15) -0.0043(13) 0.0100(12) -0.0012(12)

loop_
_atom_type_symbol
_atom_type_description
_atom_type_scat_dispersion_real
_atom_type_scat_dispersion_imag
_atom_type_scat_source
C C 0.0181 0.0091
;
International Tables for Crystallography
(1992, Vol. C, Tables 4.2.6.8 and 6.1.1.4)
;
H H 0.0000 0.0000
;
International Tables for Crystallography
(1992, Vol. C, Table 6.1.1.4)
;
N N 0.0311 0.0180
;
International Tables for Crystallography
(1992, Vol. C, Tables 4.2.6.8 and 6.1.1.4)
;

loop_
_geom_angle_atom_site_label_1
_geom_angle_atom_site_label_2
_geom_angle_atom_site_label_3
_geom_angle
_geom_angle_publ_flag
C9 N1 C15 117.51(18) yes
C9 N1 C21 117.61(19) yes
C15 N1 C21 124.84(18) yes
C2 C1 C12 118.2(2) yes
C1 C2 C3 122.2(3) yes
C2 C3 C4 120.2(2) yes
C3 C4 C13 121.5(3) yes
C6 C5 C14 122.1(3) yes
C5 C6 C7 119.4(3) yes
C6 C7 C8 120.8(2) yes
C7 C8 C11 121.3(2) yes
N1 C9 C11 119.13(17) yes
N1 C9 C12 118.7(2) yes
C11 C9 C12 122.1(2) yes
C13 C10 C14 122.1(2) yes
C8 C11 C9 122.9(2) yes
C8 C11 C14 118.0(2) yes
C9 C11 C14 119.07(18) yes
C1 C12 C9 121.4(2) yes
C1 C12 C13 120.26(18) yes
C9 C12 C13 118.3(3) yes
C4 C13 C10 123.1(2) yes
C4 C13 C12 117.6(3) yes
C10 C13 C12 119.22(19) yes
C5 C14 C10 122.5(3) yes
C5 C14 C11 118.38(19) yes
C10 C14 C11 119.1(3) yes
N1 C15 C16 122.9(2) yes
N1 C15 C20 119.0(2) yes
C16 C15 C20 118.0(3) yes
C15 C16 C17 120.4(2) yes
C16 C17 C18 121.3(3) yes
C17 C18 C19 118.3(3) yes
C18 C19 C20 121.1(2) yes
C15 C20 C19 120.8(3) yes
N1 C21 C22 118.67(18) yes
N1 C21 C26 122.5(2) yes
C22 C21 C26 118.7(2) yes
C21 C22 C23 120.8(2) yes
C22 C23 C24 120.4(3) yes
C23 C24 C25 118.8(3) yes
C24 C25 C26 121.4(2) yes
C21 C26 C25 119.9(3) yes
C1 C2 H2 118.893 no
C3 C2 H2 118.892 no
C2 C3 H3 119.910 no
C4 C3 H3 119.908 no
C3 C4 H4 119.259 no
C13 C4 H4 119.251 no
C6 C5 H5 118.930 no
C14 C5 H5 118.924 no
C5 C6 H6 120.294 no
C7 C6 H6 120.300 no
C6 C7 H7 119.606 no
C8 C7 H7 119.594 no
C7 C8 H8 119.349 no
C11 C8 H8 119.343 no
C13 C10 H10 118.932 no
C14 C10 H10 118.929 no
C15 C16 H16 119.786 no
C17 C16 H16 119.778 no
C16 C17 H17 119.356 no
C18 C17 H17 119.343 no
C17 C18 H18 120.877 no
C19 C18 H18 120.869 no
C18 C19 H19 119.444 no
C20 C19 H19 119.446 no
C15 C20 H20 119.595 no
C19 C20 H20 119.601 no
C21 C22 H22 119.592 no
C23 C22 H22 119.589 no
C22 C23 H23 119.822 no
C24 C23 H23 119.816 no
C23 C24 H24 120.610 no
C25 C24 H24 120.625 no
C24 C25 H25 119.302 no
C26 C25 H25 119.301 no
C21 C26 H26 120.053 no
C25 C26 H26 120.047 no

loop_
_geom_bond_atom_site_label_1
_geom_bond_atom_site_label_2
_geom_bond_distance
_geom_bond_publ_flag
N1 C9 1.442(3) yes
N1 C15 1.420(3) yes
N1 C21 1.421(3) yes
C1 C2 1.366(3) yes
C1 C12 1.442(4) yes
C2 C3 1.422(4) yes
C3 C4 1.354(4) yes
C4 C13 1.428(3) yes
C5 C6 1.353(3) yes
C5 C14 1.422(4) yes
C6 C7 1.421(4) yes
C7 C8 1.354(4) yes
C8 C11 1.431(3) yes
C9 C11 1.401(4) yes
C9 C12 1.405(3) yes
C10 C13 1.397(4) yes
C10 C14 1.396(3) yes
C11 C14 1.432(4) yes
C12 C13 1.442(4) yes
C15 C16 1.396(4) yes
C15 C20 1.391(3) yes
C16 C17 1.385(4) yes
C17 C18 1.383(4) yes
C18 C19 1.381(4) yes
C19 C20 1.385(4) yes
C21 C22 1.393(4) yes
C21 C26 1.391(3) yes
C22 C23 1.387(4) yes
C23 C24 1.384(4) yes
C24 C25 1.385(4) yes
C25 C26 1.385(4) yes
C2 H2 0.950 no
C3 H3 0.950 no
C4 H4 0.950 no
C5 H5 0.950 no
C6 H6 0.950 no
C7 H7 0.950 no
C8 H8 0.950 no
C10 H10 0.950 no
C16 H16 0.950 no
C17 H17 0.950 no
C18 H18 0.950 no
C19 H19 0.950 no
C20 H20 0.950 no
C22 H22 0.950 no
C23 H23 0.950 no
C24 H24 0.950 no
C25 H25 0.950 no
C26 H26 0.950 no

loop_
_geom_contact_atom_site_label_1
_geom_contact_atom_site_label_2
_geom_contact_distance
_geom_contact_publ_flag
_geom_contact_site_symmetry_2
N1 C1 2.852(3) no .
N1 C8 2.882(3) no .
C1 C4 2.831(4) no .
C1 C15 3.282(3) no .
C2 C13 2.815(4) no .
C3 C12 2.807(3) no .
C5 C8 2.779(4) no .
C6 C11 2.825(4) no .
C7 C14 2.808(3) no .
C8 C21 3.265(4) no .
C9 C10 2.791(4) no .
C9 C20 2.790(4) no .
C9 C22 2.833(3) no .
C11 C13 2.836(3) no .
C11 C15 3.388(4) no .
C11 C20 3.464(4) no .
C11 C21 3.173(4) no .
C11 C22 3.467(4) no .
C12 C14 2.845(4) no .
C12 C15 3.176(3) no .
C12 C20 3.342(3) no .
C12 C21 3.410(3) no .
C12 C22 3.472(3) no .
C15 C18 2.811(4) no .
C15 C26 3.045(3) no .
C16 C19 2.757(4) no .
C16 C21 3.023(4) no .
C16 C26 3.064(4) no .
C17 C20 2.752(4) no .
C21 C24 2.801(4) no .
C22 C25 2.752(4) no .
C23 C26 2.773(4) no .
C2 C22 3.552(4) no 2_656
C3 C22 3.535(4) no 2_656
C22 C2 3.552(4) no 2_646
C22 C3 3.535(4) no 2_646
C25 C25 3.293(4) no 3_556
N1 H8 2.5624 no .
N1 H16 2.6654 no .
N1 H20 2.5832 no .
N1 H22 2.5795 no .
N1 H26 2.6587 no .
C1 H3 3.2869 no .
C1 H20 3.5838 no .
C1 H22 3.1585 no .
C2 H4 3.2638 no .
C4 H2 3.2513 no .
C4 H10 2.6623 no .
C5 H7 3.2473 no .
C5 H10 2.6461 no .
C6 H8 3.2688 no .
C7 H5 3.2532 no .
C8 H6 3.2651 no .
C8 H20 3.4199 no .
C9 H8 2.6812 no .
C9 H20 2.4385 no .
C9 H22 2.5312 no .
C10 H4 2.6777 no .
C10 H5 2.6550 no .
C11 H5 3.3075 no .
C11 H7 3.2844 no .
C11 H10 3.2937 no .
C11 H20 2.8800 no .
C11 H22 3.2200 no .
C12 H2 3.2721 no .
C12 H4 3.3156 no .
C12 H10 3.3052 no .
C12 H20 2.9536 no .
C12 H22 2.8618 no .
C13 H3 3.2847 no .
C14 H6 3.2870 no .
C14 H8 3.3125 no .
C15 H8 3.2763 no .
C15 H17 3.2666 no .
C15 H19 3.2653 no .
C15 H26 2.8002 no .
C16 H18 3.2713 no .
C16 H20 3.2505 no .
C16 H26 2.6262 no .
C17 H19 3.2320 no .
C18 H16 3.2644 no .
C18 H20 3.2601 no .
C19 H17 3.2313 no .
C20 H16 3.2506 no .
C20 H18 3.2682 no .
C21 H8 2.7499 no .
C21 H16 2.7562 no .
C21 H23 3.2718 no .
C21 H25 3.2571 no .
C22 H8 3.5019 no .
C22 H24 3.2646 no .
C22 H26 3.2578 no .
C23 H25 3.2402 no .
C24 H22 3.2580 no .
C24 H26 3.2687 no .
C25 H23 3.2433 no .
C26 H8 3.0829 no .
C26 H16 2.5942 no .
C26 H22 3.2549 no .
C26 H24 3.2724 no .
H2 H3 2.3547 no .
H3 H4 2.2922 no .
H4 H10 2.5064 no .
H5 H6 2.2922 no .
H5 H10 2.4776 no .
H6 H7 2.3693 no .
H7 H8 2.2893 no .
H8 H20 3.4609 no .
H8 H26 3.1212 no .
H16 H17 2.3225 no .
H16 H26 2.2708 no .
H17 H18 2.3361 no .
H18 H19 2.3356 no .
H19 H20 2.3214 no .
H22 H23 2.3285 no .
H23 H24 2.3404 no .
H24 H25 2.3338 no .
H25 H26 2.3260 no .
N1 H3 3.5103 no 2_646
N1 H7 3.5555 no 3_566
C1 H17 2.9919 no 4_555
C1 H18 3.1340 no 3_666
C2 H17 2.9813 no 4_555
C2 H18 3.2809 no 3_666
C2 H20 3.5370 no 2_646
C2 H22 3.5524 no 2_656
C3 H4 3.3609 no 3_667
C3 H16 3.3595 no 2_656
C3 H17 3.0341 no 4_555
C3 H19 3.1794 no 2_646
C4 H4 3.3888 no 3_667
C4 H16 3.5956 no 2_656
C4 H16 3.0635 no 4_555
C4 H17 3.0563 no 4_555
C4 H18 3.4054 no 4_565
C4 H19 3.3009 no 4_565
C5 H23 3.0053 no 1_565
C5 H24 3.3963 no 1_565
C5 H25 3.1953 no 4_555
C6 H22 3.4713 no 2_556
C6 H23 3.3553 no 2_556
C6 H24 3.2949 no 1_565
C6 H26 3.4878 no 3_566
C7 H5 3.1510 no 2_546
C7 H8 3.2151 no 3_566
C7 H24 3.0708 no 1_565
C7 H25 3.5259 no 3_556
C8 H5 3.1593 no 2_546
C8 H7 3.4382 no 3_566
C8 H8 3.3724 no 3_566
C8 H24 2.9607 no 1_565
C8 H24 3.5357 no 3_556
C8 H25 3.3381 no 3_556
C10 H16 3.3982 no 4_555
C10 H19 3.3155 no 4_565
C10 H23 3.1189 no 1_565
C10 H25 3.4605 no 4_555
C10 H26 3.4377 no 4_555
C11 H24 3.0990 no 1_565
C12 H17 3.0050 no 4_555
C13 H2 3.4364 no 2_656
C13 H16 3.2350 no 4_555
C13 H17 3.0432 no 4_555
C14 H23 2.9467 no 1_565
C14 H24 3.3247 no 1_565
C15 H7 2.9479 no 3_566
C16 H3 3.3793 no 2_646
C16 H4 3.5057 no 2_646
C16 H6 3.5134 no 3_566
C16 H7 3.4558 no 3_566
C17 H6 3.4065 no 3_566
C17 H22 3.2725 no 4_554
C18 H4 3.4082 no 4_564
C18 H7 3.5295 no 3_566
C18 H10 3.4121 no 4_564
C18 H22 3.5244 no 4_554
C19 H3 3.4956 no 2_656
C19 H4 3.1961 no 4_564
C19 H7 3.0605 no 3_566
C19 H10 3.0566 no 4_564
C19 H17 3.5923 no 3_666
C20 H2 3.5716 no 2_656
C20 H7 2.7359 no 3_566
C20 H24 3.3990 no 1_565
C21 H3 2.9317 no 2_646
C22 H2 3.1301 no 2_646
C22 H3 3.0984 no 2_646
C22 H6 3.1271 no 2_546
C23 H2 2.9316 no 2_646
C23 H3 3.4837 no 2_646
C23 H6 3.3563 no 2_546
C23 H20 3.4928 no 1_545
C24 H2 3.5688 no 2_646
C24 H8 3.4103 no 3_556
C24 H20 2.9759 no 1_545
C24 H25 3.5192 no 3_556
C24 H26 3.5307 no 3_556
C25 H3 3.5193 no 2_646
C25 H5 3.3843 no 4_554
C25 H8 3.4644 no 3_556
C25 H10 3.2385 no 4_554
C25 H19 3.5280 no 1_545
C25 H25 3.3436 no 3_556
C26 H3 3.1786 no 2_646
C26 H10 3.4299 no 4_554
C26 H24 3.5845 no 3_556
C26 H25 3.4699 no 3_556
H2 C13 3.4364 no 2_646
H2 C20 3.5716 no 2_646
H2 C22 3.1301 no 2_656
H2 C23 2.9316 no 2_656
H2 C24 3.5688 no 2_656
H2 H17 3.5026 no 4_555
H2 H18 2.9973 no 3_666
H2 H19 3.5650 no 2_646
H2 H20 2.9031 no 2_646
H2 H22 3.2230 no 2_656
H2 H23 2.9081 no 2_656
H3 N1 3.5103 no 2_656
H3 C16 3.3793 no 2_656
H3 C19 3.4956 no 2_646
H3 C21 2.9317 no 2_656
H3 C22 3.0984 no 2_656
H3 C23 3.4837 no 2_656
H3 C25 3.5193 no 2_656
H3 C26 3.1786 no 2_656
H3 H4 2.9055 no 3_667
H3 H16 2.6303 no 2_656
H3 H17 3.5875 no 4_555
H3 H19 2.6755 no 2_646
H3 H22 3.4802 no 2_656
H4 C3 3.3609 no 3_667
H4 C4 3.3888 no 3_667
H4 C16 3.5057 no 2_656
H4 C18 3.4082 no 4_565
H4 C19 3.1961 no 4_565
H4 H3 2.9055 no 3_667
H4 H4 2.9526 no 3_667
H4 H16 3.1068 no 2_656
H4 H16 2.9988 no 4_555
H4 H18 2.9282 no 4_565
H4 H19 2.4638 no 4_565
H5 C7 3.1510 no 2_556
H5 C8 3.1593 no 2_556
H5 C25 3.3843 no 4_555
H5 H7 3.3520 no 2_556
H5 H8 3.3736 no 2_556
H5 H23 3.0903 no 1_565
H5 H25 2.4720 no 4_555
H6 C16 3.5134 no 3_566
H6 C17 3.4065 no 3_566
H6 C22 3.1271 no 2_556
H6 C23 3.3563 no 2_556
H6 H22 2.6843 no 2_556
H6 H23 3.1064 no 2_556
H6 H26 3.1775 no 3_566
H7 N1 3.5555 no 3_566
H7 C8 3.4382 no 3_566
H7 C15 2.9479 no 3_566
H7 C16 3.4558 no 3_566
H7 C18 3.5295 no 3_566
H7 C19 3.0605 no 3_566
H7 C20 2.7359 no 3_566
H7 H5 3.3520 no 2_546
H7 H8 2.8931 no 3_566
H7 H19 3.4772 no 3_566
H7 H20 2.9862 no 3_566
H7 H24 3.5365 no 1_565
H7 H24 3.1773 no 3_556
H7 H25 3.2280 no 3_556
H7 H26 3.4212 no 3_566
H8 C7 3.2151 no 3_566
H8 C8 3.3724 no 3_566
H8 C24 3.4103 no 3_556
H8 C25 3.4644 no 3_556
H8 H5 3.3736 no 2_546
H8 H7 2.8931 no 3_566
H8 H8 3.1712 no 3_566
H8 H24 3.3652 no 1_565
H8 H24 2.7791 no 3_556
H8 H25 2.8763 no 3_556
H10 C18 3.4121 no 4_565
H10 C19 3.0566 no 4_565
H10 C25 3.2385 no 4_555
H10 C26 3.4299 no 4_555
H10 H16 3.3244 no 4_555
H10 H18 3.1630 no 4_565
H10 H19 2.4775 no 4_565
H10 H23 3.2017 no 1_565
H10 H25 2.8002 no 4_555
H10 H26 3.1897 no 4_555
H16 C3 3.3595 no 2_646
H16 C4 3.5956 no 2_646
H16 C4 3.0635 no 4_554
H16 C10 3.3982 no 4_554
H16 C13 3.2350 no 4_554
H16 H3 2.6303 no 2_646
H16 H4 3.1068 no 2_646
H16 H4 2.9988 no 4_554
H16 H10 3.3244 no 4_554
H17 C1 2.9919 no 4_554
H17 C2 2.9813 no 4_554
H17 C3 3.0341 no 4_554
H17 C4 3.0563 no 4_554
H17 C12 3.0050 no 4_554
H17 C13 3.0432 no 4_554
H17 C19 3.5923 no 3_666
H17 H2 3.5026 no 4_554
H17 H3 3.5875 no 4_554
H17 H19 3.5262 no 3_666
H17 H22 2.8566 no 4_554
H18 C1 3.1340 no 3_666
H18 C2 3.2809 no 3_666
H18 C4 3.4054 no 4_564
H18 H2 2.9973 no 3_666
H18 H4 2.9282 no 4_564
H18 H10 3.1630 no 4_564
H18 H22 3.3222 no 4_554
H18 H23 3.4406 no 4_554
H19 C3 3.1794 no 2_656
H19 C4 3.3009 no 4_564
H19 C10 3.3155 no 4_564
H19 C25 3.5280 no 1_565
H19 H2 3.5650 no 2_656
H19 H3 2.6755 no 2_656
H19 H4 2.4638 no 4_564
H19 H7 3.4772 no 3_566
H19 H10 2.4775 no 4_564
H19 H17 3.5262 no 3_666
H19 H25 3.5113 no 1_565
H20 C2 3.5370 no 2_656
H20 C23 3.4928 no 1_565
H20 C24 2.9759 no 1_565
H20 H2 2.9031 no 2_656
H20 H7 2.9862 no 3_566
H20 H23 3.5904 no 1_565
H20 H24 2.6861 no 1_565
H22 C2 3.5524 no 2_646
H22 C6 3.4713 no 2_546
H22 C17 3.2725 no 4_555
H22 C18 3.5244 no 4_555
H22 H2 3.2230 no 2_646
H22 H3 3.4802 no 2_646
H22 H6 2.6843 no 2_546
H22 H17 2.8566 no 4_555
H22 H18 3.3222 no 4_555
H23 C5 3.0053 no 1_545
H23 C6 3.3553 no 2_546
H23 C10 3.1189 no 1_545
H23 C14 2.9467 no 1_545
H23 H2 2.9081 no 2_646
H23 H5 3.0903 no 1_545
H23 H6 3.1064 no 2_546
H23 H10 3.2017 no 1_545
H23 H18 3.4406 no 4_555
H23 H20 3.5904 no 1_545
H24 C5 3.3963 no 1_545
H24 C6 3.2949 no 1_545
H24 C7 3.0708 no 1_545
H24 C8 2.9607 no 1_545
H24 C8 3.5357 no 3_556
H24 C11 3.0990 no 1_545
H24 C14 3.3247 no 1_545
H24 C20 3.3990 no 1_545
H24 C26 3.5845 no 3_556
H24 H7 3.5365 no 1_545
H24 H7 3.1773 no 3_556
H24 H8 3.3652 no 1_545
H24 H8 2.7791 no 3_556
H24 H20 2.6861 no 1_545
H24 H26 3.3089 no 3_556
H25 C5 3.1953 no 4_554
H25 C7 3.5259 no 3_556
H25 C8 3.3381 no 3_556
H25 C10 3.4605 no 4_554
H25 C24 3.5192 no 3_556
H25 C25 3.3436 no 3_556
H25 C26 3.4699 no 3_556
H25 H5 2.4720 no 4_554
H25 H7 3.2280 no 3_556
H25 H8 2.8763 no 3_556
H25 H10 2.8002 no 4_554
H25 H19 3.5113 no 1_545
H26 C6 3.4878 no 3_566
H26 C10 3.4377 no 4_554
H26 C24 3.5307 no 3_556
H26 H6 3.1775 no 3_566
H26 H7 3.4212 no 3_566
H26 H10 3.1897 no 4_554
H26 H24 3.3089 no 3_556

loop_
_geom_torsion_atom_site_label_1
_geom_torsion_atom_site_label_2
_geom_torsion_atom_site_label_3
_geom_torsion_atom_site_label_4
_geom_torsion
_geom_torsion_publ_flag
C9 N1 C15 C16 160.37(16) no
C9 N1 C15 C20 -17.9(3) no
C15 N1 C9 C11 102.4(2) no
C15 N1 C9 C12 -76.7(3) no
C9 N1 C21 C22 -29.9(3) no
C9 N1 C21 C26 147.19(18) no
C21 N1 C9 C11 -75.7(3) no
C21 N1 C9 C12 105.2(2) no
C15 N1 C21 C22 152.17(17) no
C15 N1 C21 C26 -30.8(3) no
C21 N1 C15 C16 -21.7(3) no
C21 N1 C15 C20 160.09(16) no
C2 C1 C12 C9 -179.17(19) no
C2 C1 C12 C13 -0.1(3) no
C12 C1 C2 C3 -0.9(4) no
C1 C2 C3 C4 1.0(4) no
C2 C3 C4 C13 -0.0(4) no
C3 C4 C13 C10 177.7(2) no
C3 C4 C13 C12 -0.9(4) no
C6 C5 C14 C10 178.6(2) no
C6 C5 C14 C11 0.7(4) no
C14 C5 C6 C7 -0.2(4) no
C5 C6 C7 C8 -0.5(4) no
C6 C7 C8 C11 0.7(4) no
C7 C8 C11 C9 -178.1(2) no
C7 C8 C11 C14 -0.2(4) no
N1 C9 C11 C8 0.7(3) no
N1 C9 C11 C14 -177.20(17) no
N1 C9 C12 C1 -4.2(3) no
N1 C9 C12 C13 176.76(17) no
C11 C9 C12 C1 176.72(19) no
C11 C9 C12 C13 -2.4(4) no
C12 C9 C11 C8 179.77(19) no
C12 C9 C11 C14 1.9(4) no
C13 C10 C14 C5 -178.27(19) no
C13 C10 C14 C11 -0.4(4) no
C14 C10 C13 C4 -178.67(19) no
C14 C10 C13 C12 -0.1(4) no
C8 C11 C14 C5 -0.5(3) no
C8 C11 C14 C10 -178.47(18) no
C9 C11 C14 C5 177.47(18) no
C9 C11 C14 C10 -0.5(3) no
C1 C12 C13 C4 1.0(3) no
C1 C12 C13 C10 -177.67(18) no
C9 C12 C13 C4 -179.92(18) no
C9 C12 C13 C10 1.4(3) no
N1 C15 C16 C17 179.01(15) no
N1 C15 C20 C19 -179.58(14) no
C16 C15 C20 C19 2.1(3) no
C20 C15 C16 C17 -2.7(3) no
C15 C16 C17 C18 1.0(3) no
C16 C17 C18 C19 1.4(3) no
C17 C18 C19 C20 -2.1(3) no
C18 C19 C20 C15 0.3(3) no
N1 C21 C22 C23 177.47(18) no
N1 C21 C26 C25 -178.92(18) no
C22 C21 C26 C25 -1.9(4) no
C26 C21 C22 C23 0.3(4) no
C21 C22 C23 C24 1.0(4) no
C22 C23 C24 C25 -0.7(4) no
C23 C24 C25 C26 -0.9(4) no
C24 C25 C26 C21 2.2(4) no
